data_4124796
loop_
_publ_author_name
'von Ahsen, B.'
'Berkei, M.'
'Henkel, G.'
'Willner, H.'
'Aubke, F.'

_publ_section_title
;
 The synthesis, vibrational spectra and molecular structure of (Ir (C O)6)
 (Sb F6)3 * 4(H F) - the first structurally characterized salt with a
 tripositive, homoleptic metal carbonyl cation and the first example of a
 tetrahedral hydrogen-bonded (H F)4 cluster
;
_journal_name_full 'Journal of the American Chemical Society'
_journal_page_first 8371
_journal_page_last 8379
_journal_volume 124
_journal_year 2002
_chemical_formula_sum 'C6 H4 F22 Ir O6 Sb3'
_chemical_name_systematic '((Ir (C O)6) (Sb F6)3) (H F)4'
_space_group_IT_number 161
_symmetry_space_group_name_Hall 'R 3 -2"c'
_symmetry_space_group_name_H-M 'R 3 c :H'
_cell_angle_alpha 90
_cell_angle_beta 90
_cell_angle_gamma 120
_cell_formula_units_Z 6
_cell_length_a 14.63
_cell_length_b 14.63
_cell_length_c 18.377
_cell_volume 3406.386
_citation_journal_id_ASTM JACSAT
_cod_data_source_file vonAhsen_JACSAT_2002_366.cif
_cod_data_source_block C6H4F22Ir1O6Sb3
_cod_original_formula_sum 'C6 H4 F22 Ir1 O6 Sb3'
_cod_database_code 4124796

loop_
_symmetry_equiv_pos_as_xyz
x,y,z
-y,x-y,z
-x+y,-x,z
-y,-x,z+1/2
x,x-y,z+1/2
-x+y,y,z+1/2
x+2/3,y+1/3,z+1/3
-y+2/3,x-y+1/3,z+1/3
-x+y+2/3,-x+1/3,z+1/3
-y+2/3,-x+1/3,z+5/6
x+2/3,x-y+1/3,z+5/6
-x+y+2/3,y+1/3,z+5/6
x+1/3,y+2/3,z+2/3
-y+1/3,x-y+2/3,z+2/3
-x+y+1/3,-x+2/3,z+2/3
-y+1/3,-x+2/3,z+7/6
x+1/3,x-y+2/3,z+7/6
-x+y+1/3,y+2/3,z+7/6

loop_
_atom_site_label
_atom_site_type_symbol
_atom_site_fract_x
_atom_site_fract_y
_atom_site_fract_z
_atom_site_occupancy
_atom_site_U_iso_or_equiv
C1 C 0.1232 0.1026 0.0804 1 0.0
H2 H+1 0.0311 0.0367 -0.1974 0.33 0.0
F7 F-1 0.4377 -0.2101 0.381 1 0.0
O2 O -0.1835 -0.1592 -0.0832 1 0.0
F5 F-1 0.6729 0.0738 0.16 1 0.0
F1 F-1 0.668 -0.1026 0.2063 1 0.0
Sb1 Sb+5 0.65532 0.006 0.24907 1 0.0
F8 F-1 0 0 -0.16 1 0.0
F4 F-1 0.5098 -0.0769 0.2313 1 0.0
H1 H+1 0.4223 -0.2742 0.3749 1 0.0
C2 C -0.12 -0.1017 -0.0473 1 0.0
Ir1 Ir+3 0 0 0.01731 1 0.0
F2 F-1 0.7982 0.0842 0.269 1 0.0
F3 F-1 0.6297 -0.0594 0.3406 1 0.0
F6 F-1 0.6362 0.1146 0.2912 1 0.0
O1 O 0.1889 0.1536 0.1144 1 0.0
